data_7235148
loop_
_publ_author_name
'K. S. Asha'
'Arthur C. Reber'
'N. Ahmed'
'R. Nath'
'Shiv N. Khanna'
'Sukhendu Mandal'

_publ_section_title
;
 The effect of substituted benzene dicarboxylic acid linkers on the
 optical band gap energy and magnetic coupling in manganese trimer metal
 organic frameworks
;
_journal_name_full 'Journal of Materials Chemistry C'
_journal_page_first 539
_journal_page_last 548
_journal_paper_doi 10.1039/C6TC03577A
_journal_volume 5
_journal_year 2017
_chemical_formula_sum 'C36 H33 Cl6 Mn3 N4 O16'
_chemical_formula_weight 1155.18
_space_group_IT_number 2
_space_group_name_Hall '-P 1'
_space_group_name_H-M_alt 'P -1'
_symmetry_cell_setting triclinic
_symmetry_space_group_name_H-M 'P -1'
_atom_sites_solution_hydrogens geom
_atom_sites_solution_primary direct
_atom_sites_solution_secondary difmap
_cell_angle_alpha 71.6270(10)
_cell_angle_beta 85.4230(10)
_cell_angle_gamma 83.9950(10)
_cell_formula_units_Z 2
_cell_length_a 9.9485(3)
_cell_length_b 15.3562(5)
_cell_length_c 15.7178(5)
_cell_measurement_reflns_used 11151
_cell_measurement_temperature 298(2)
_cell_measurement_theta_max 28.34
_cell_measurement_theta_min 2.42
_cell_volume 2263.53(12)
_computing_structure_refinement 'SHELXL-97 (Sheldrick, 2008)'
_diffrn_ambient_temperature 298(2)
_diffrn_measured_fraction_theta_full 0.986
_diffrn_measured_fraction_theta_max 0.986
_diffrn_measurement_device_type 'CCD area detector'
_diffrn_measurement_method 'phi and omega scans'
_diffrn_radiation_monochromator graphite
_diffrn_radiation_source 'fine-focus sealed tube'
_diffrn_radiation_type MoK\a
_diffrn_radiation_wavelength 0.71073
_diffrn_reflns_av_R_equivalents 0.0273
_diffrn_reflns_av_sigmaI/netI 0.0340
_diffrn_reflns_limit_h_max 13
_diffrn_reflns_limit_h_min -13
_diffrn_reflns_limit_k_max 20
_diffrn_reflns_limit_k_min -20
_diffrn_reflns_limit_l_max 20
_diffrn_reflns_limit_l_min -20
_diffrn_reflns_number 39549
_diffrn_reflns_theta_full 28.34
_diffrn_reflns_theta_max 28.34
_diffrn_reflns_theta_min 2.42
_exptl_absorpt_coefficient_mu 1.251
_exptl_absorpt_correction_T_max 0.8644
_exptl_absorpt_correction_T_min 0.7880
_exptl_absorpt_process_details SADABS
_exptl_crystal_colour colorless
_exptl_crystal_density_diffrn 1.695
_exptl_crystal_density_method 'not measured'
_exptl_crystal_description Block
_exptl_crystal_F_000 1164
_exptl_crystal_size_max 0.20
_exptl_crystal_size_mid 0.15
_exptl_crystal_size_min 0.10
_refine_diff_density_max 1.838
_refine_diff_density_min -2.105
_refine_diff_density_rms 0.207
_refine_ls_extinction_coef 0.010(2)
_refine_ls_extinction_expression Fc^*^=kFc[1+0.001xFc^2^\l^3^/sin(2\q)]^-1/4^
_refine_ls_extinction_method SHELXL
_refine_ls_goodness_of_fit_ref 1.201
_refine_ls_hydrogen_treatment mixed
_refine_ls_matrix_type full
_refine_ls_number_parameters 591
_refine_ls_number_reflns 11151
_refine_ls_number_restraints 0
_refine_ls_restrained_S_all 1.201
_refine_ls_R_factor_all 0.1160
_refine_ls_R_factor_gt 0.0933
_refine_ls_shift/su_max 2.888
_refine_ls_shift/su_mean 0.045
_refine_ls_structure_factor_coef Fsqd
_refine_ls_weighting_details 'calc w=1/[\s^2^(Fo^2^)+(0.2000P)^2^+0.0000P] where P=(Fo^2^+2Fc^2^)/3'
_refine_ls_weighting_scheme calc
_refine_ls_wR_factor_gt 0.2667
_refine_ls_wR_factor_ref 0.2958
_reflns_number_gt 8273
_reflns_number_total 11151
_reflns_threshold_expression >2\s(I)
_cod_data_source_file J-Mater-Chem-C-2017-5-539.cif
_cod_data_source_block compound3_Cl
_cod_depositor_comments
;
The following automatic conversions were performed:

data item '_symmetry_cell_setting' value 'Triclinic' was changed to
'triclinic' in accordance with the built-in table derived from the
CIF Core dictionary named 'cif_core.dic' version 2.4.5 last updated
on 2014-11-21.

Automatic conversion script
Id: cif_fix_values 6909 2019-04-08 15:41:33Z antanas 
;
_cod_original_sg_symbol_H-M P-1
_cod_database_code 7235148

loop_
_symmetry_equiv_pos_as_xyz
'x, y, z'
'-x, -y, -z'

loop_
_atom_site_label
_atom_site_type_symbol
_atom_site_fract_x
_atom_site_fract_y
_atom_site_fract_z
_atom_site_U_iso_or_equiv
_atom_site_adp_type
_atom_site_occupancy
_atom_site_symmetry_multiplicity
_atom_site_calc_flag
_atom_site_refinement_flags
_atom_site_disorder_assembly
_atom_site_disorder_group
Mn1 Mn 0.12384(6) 0.35085(4) 0.36621(4) 0.0283(2) Uani 1 1 d . . .
Mn2 Mn 0.0000 0.5000 0.5000 0.0254(2) Uani 1 2 d S . .
Mn3 Mn -0.53810(6) -0.14015(4) 0.85810(4) 0.0284(2) Uani 1 1 d . . .
Mn4 Mn -0.5000 0.0000 1.0000 0.0251(2) Uani 1 2 d S . .
Cl1 Cl 0.5127(2) 0.28054(17) 0.5874(2) 0.1019(8) Uani 1 1 d . . .
Cl2 Cl -0.0543(5) 0.5066(4) 0.1012(3) 0.186(2) Uani 1 1 d . . .
Cl3 Cl -0.2039(6) 0.6240(3) -0.0239(2) 0.196(2) Uani 1 1 d . . .
Cl4 Cl -0.1899(7) 0.1314(3) 0.4775(2) 0.210(3) Uani 1 1 d . . .
Cl5 Cl -0.3046(10) 0.0051(5) 0.6071(4) 0.290(5) Uani 1 1 d . . .
Cl6 Cl -0.9691(3) -0.21978(17) 1.0741(2) 0.1063(8) Uani 1 1 d . . .
O1 O 0.2631(5) 0.4238(3) 0.2526(3) 0.0717(13) Uani 1 1 d . . .
O2 O 0.1630(6) 0.2352(4) 0.3212(4) 0.0777(14) Uani 1 1 d . . .
O3 O 0.3163(4) 0.3282(2) 0.4483(3) 0.0492(9) Uani 1 1 d . . .
O4 O 0.1794(3) 0.4531(2) 0.4308(2) 0.0392(7) Uani 1 1 d . . .
O5 O -0.1089(5) 0.5170(4) 0.3842(3) 0.0706(14) Uani 1 1 d . . .
O6 O -0.0307(4) 0.4392(2) 0.2919(2) 0.0466(9) Uani 1 1 d . . .
O7 O 0.0020(4) 0.2698(3) 0.4713(2) 0.0497(9) Uani 1 1 d . . .
O8 O -0.0513(6) 0.3619(3) 0.5562(3) 0.0744(15) Uani 1 1 d . . .
O9 O -0.4246(4) -0.2289(2) 0.9642(3) 0.0505(9) Uani 1 1 d . . .
O10 O -0.7486(4) -0.1657(2) 0.9352(3) 0.0482(9) Uani 1 1 d . . .
O11 O -0.6469(3) -0.0430(2) 0.9272(2) 0.0379(7) Uani 1 1 d . . .
O12 O -0.3946(4) -0.0484(3) 0.7896(3) 0.0501(9) Uani 1 1 d . . .
O13 O -0.3689(5) 0.0288(4) 0.8834(3) 0.0707(14) Uani 1 1 d . . .
O14 O -0.5851(6) 0.1380(3) 0.9505(4) 0.0853(18) Uani 1 1 d . . .
O15 O -0.6711(5) -0.0638(4) 0.7438(3) 0.0746(14) Uani 1 1 d . . .
O16 O -0.4992(6) -0.2428(4) 0.7956(5) 0.096(2) Uani 1 1 d . . .
N1 N 0.0733(6) 0.1645(5) 0.2363(6) 0.084(2) Uani 1 1 d . . .
N2 N 0.3184(8) 0.5481(6) 0.1443(5) 0.101(3) Uani 1 1 d . . .
N3 N -0.6290(6) -0.3095(5) 0.7283(4) 0.0708(15) Uani 1 1 d . . .
N4 N -0.6950(10) 0.0632(6) 0.6252(7) 0.117(3) Uani 1 1 d . . .
C1 C 0.2920(4) 0.4062(4) 0.4537(3) 0.0379(10) Uani 1 1 d . . .
C2 C 0.3975(4) 0.4540(4) 0.4819(3) 0.0385(10) Uani 1 1 d . . .
C3 C 0.5056(5) 0.4045(4) 0.5336(4) 0.0417(11) Uani 1 1 d . . .
C4 C 0.6063(5) 0.4512(4) 0.5515(4) 0.0423(11) Uani 1 1 d . . .
H4 H 0.6771 0.4183 0.5865 0.051 Uiso 1 1 calc R . .
C5 C 0.2550(11) 0.4913(9) 0.2005(10) 0.158(7) Uani 1 1 d . . .
C6 C 0.452(7) 0.512(5) 0.123(4) 0.86(7) Uani 1 1 d . . .
H6A H 0.4977 0.5603 0.0792 1.285 Uiso 1 1 calc R . .
H6B H 0.4457 0.4626 0.0994 1.285 Uiso 1 1 calc R . .
H6C H 0.5026 0.4904 0.1765 1.285 Uiso 1 1 calc R . .
C7 C 0.314(2) 0.6303(15) 0.091(3) 0.49(4) Uani 1 1 d . . .
H7A H 0.4021 0.6427 0.0622 0.738 Uiso 1 1 calc R . .
H7B H 0.2865 0.6728 0.1235 0.738 Uiso 1 1 calc R . .
H7C H 0.2503 0.6372 0.0457 0.738 Uiso 1 1 calc R . .
C8 C -0.0983(5) 0.5054(4) 0.3094(3) 0.0405(11) Uani 1 1 d . . .
C9 C -0.1727(5) 0.5777(3) 0.2345(3) 0.0395(10) Uani 1 1 d . . .
C10 C -0.2548(7) 0.6453(4) 0.2555(4) 0.0575(15) Uani 1 1 d . . .
H10 H -0.2642 0.6461 0.3146 0.069 Uiso 1 1 calc R . .
C11 C -0.3254(7) 0.7138(4) 0.1888(4) 0.0607(16) Uani 1 1 d . . .
H11 H -0.3791 0.7606 0.2040 0.073 Uiso 1 1 calc R . .
C12 C -0.3164(5) 0.7129(3) 0.1007(4) 0.0433(11) Uani 1 1 d . . .
C13 C -0.2329(6) 0.6427(3) 0.0820(3) 0.0449(11) Uani 1 1 d . . .
C14 C -0.1603(5) 0.5755(4) 0.1473(3) 0.0432(11) Uani 1 1 d . . .
C15 C 0.1566(10) 0.2098(7) 0.2564(7) 0.095(3) Uani 1 1 d . . .
H15 H 0.2267 0.2271 0.2133 0.114 Uiso 1 1 calc R . .
C16 C -0.023(2) 0.1129(19) 0.2993(16) 0.306(18) Uani 1 1 d . . .
H16A H -0.0769 0.0846 0.2693 0.459 Uiso 1 1 calc R . .
H16B H -0.0797 0.1532 0.3253 0.459 Uiso 1 1 calc R . .
H16C H 0.0243 0.0661 0.3458 0.459 Uiso 1 1 calc R . .
C17 C 0.0755(13) 0.1457(12) 0.1514(10) 0.169(7) Uani 1 1 d . . .
H17A H 0.0022 0.1095 0.1520 0.253 Uiso 1 1 calc R . .
H17B H 0.1598 0.1123 0.1426 0.253 Uiso 1 1 calc R . .
H17C H 0.0661 0.2027 0.1035 0.253 Uiso 1 1 calc R . .
C18 C -0.0548(6) 0.2894(3) 0.5372(4) 0.0462(12) Uani 1 1 d . . .
C19 C -0.1315(5) 0.2167(3) 0.6067(4) 0.0446(11) Uani 1 1 d . . .
C20 C -0.1478(6) 0.2177(4) 0.6931(4) 0.0563(14) Uani 1 1 d . . .
H20 H -0.1104 0.2633 0.7087 0.068 Uiso 1 1 calc R . .
C21 C -0.2187(7) 0.1527(4) 0.7591(4) 0.0558(14) Uani 1 1 d . . .
H21 H -0.2276 0.1550 0.8177 0.067 Uiso 1 1 calc R . .
C22 C -0.2754(5) 0.0856(3) 0.7370(3) 0.0390(10) Uani 1 1 d . . .
C23 C -0.2600(7) 0.0824(4) 0.6489(4) 0.0539(14) Uani 1 1 d . . .
C24 C -0.1883(7) 0.1466(4) 0.5850(4) 0.0552(15) Uani 1 1 d . . .
C25 C -0.3523(5) 0.0163(3) 0.8098(3) 0.0400(10) Uani 1 1 d . . .
C26 C -0.6088(5) 0.2113(3) 0.9693(4) 0.0422(11) Uani 1 1 d . . .
C27 C -0.6464(11) -0.0208(6) 0.6691(7) 0.099(3) Uani 1 1 d . . .
H27 H -0.5848 -0.0496 0.6368 0.119 Uiso 1 1 calc R . .
C28 C -0.762(2) 0.1217(14) 0.6636(18) 0.251(13) Uani 1 1 d . . .
H28A H -0.7871 0.1784 0.6182 0.376 Uiso 1 1 calc R . .
H28B H -0.7047 0.1335 0.7045 0.376 Uiso 1 1 calc R . .
H28C H -0.8415 0.0955 0.6957 0.376 Uiso 1 1 calc R . .
C29 C -0.647(3) 0.0959(11) 0.5228(10) 0.259(15) Uani 1 1 d . . .
H29A H -0.7222 0.0984 0.4868 0.388 Uiso 1 1 calc R . .
H29B H -0.5759 0.0533 0.5115 0.388 Uiso 1 1 calc R . .
H29C H -0.6152 0.1560 0.5076 0.388 Uiso 1 1 calc R . .
C30 C -0.7510(4) -0.0898(3) 0.9472(3) 0.0335(9) Uani 1 1 d . . .
C31 C -0.8792(4) -0.0454(4) 0.9775(3) 0.0382(10) Uani 1 1 d . . .
C32 C -0.8971(5) 0.0510(4) 0.9512(3) 0.0412(10) Uani 1 1 d . . .
H32 H -0.8279 0.0854 0.9187 0.049 Uiso 1 1 calc R . .
C33 C -0.9834(5) -0.0953(4) 1.0268(4) 0.0412(10) Uani 1 1 d . . .
C34 C -0.5232(7) -0.2703(4) 0.7317(5) 0.0581(15) Uani 1 1 d . . .
H34 H -0.4599 -0.2616 0.6836 0.070 Uiso 1 1 calc R . .
C35 C -0.6403(10) -0.3484(9) 0.6543(8) 0.117(4) Uani 1 1 d . . .
H35A H -0.7251 -0.3753 0.6615 0.175 Uiso 1 1 calc R . .
H35B H -0.5673 -0.3948 0.6555 0.175 Uiso 1 1 calc R . .
H35C H -0.6360 -0.3003 0.5979 0.175 Uiso 1 1 calc R . .
C36 C -0.7335(11) -0.3229(11) 0.7988(9) 0.140(5) Uani 1 1 d . . .
H36A H -0.8044 -0.3533 0.7850 0.210 Uiso 1 1 calc R . .
H36B H -0.7696 -0.2642 0.8041 0.210 Uiso 1 1 calc R . .
H36C H -0.6963 -0.3600 0.8545 0.210 Uiso 1 1 calc R . .

loop_
_atom_site_aniso_label
_atom_site_aniso_U_11
_atom_site_aniso_U_22
_atom_site_aniso_U_33
_atom_site_aniso_U_23
_atom_site_aniso_U_13
_atom_site_aniso_U_12
Mn1 0.0277(3) 0.0306(3) 0.0270(3) -0.0086(2) -0.0016(2) -0.0055(2)
Mn2 0.0270(4) 0.0259(4) 0.0236(4) -0.0071(3) -0.0018(3) -0.0046(3)
Mn3 0.0279(3) 0.0293(3) 0.0289(4) -0.0098(3) 0.0000(2) -0.0046(2)
Mn4 0.0272(4) 0.0241(4) 0.0235(4) -0.0063(3) 0.0015(3) -0.0054(3)
Cl1 0.0887(15) 0.0846(14) 0.129(2) -0.0224(13) -0.0269(14) -0.0088(11)
Cl2 0.223(5) 0.192(4) 0.134(3) -0.067(3) -0.050(3) 0.101(4)
Cl3 0.311(6) 0.173(3) 0.0884(18) -0.055(2) -0.056(3) 0.134(4)
Cl4 0.359(7) 0.229(4) 0.0870(18) -0.073(2) 0.080(3) -0.212(5)
Cl5 0.456(12) 0.286(7) 0.186(5) -0.118(5) 0.123(7) -0.259(9)
Cl6 0.0902(15) 0.0833(14) 0.140(2) -0.0302(14) 0.0172(15) -0.0138(12)
O1 0.064(3) 0.073(3) 0.058(3) 0.002(2) 0.023(2) -0.009(2)
O2 0.097(4) 0.070(3) 0.087(3) -0.055(3) 0.002(3) -0.009(3)
O3 0.0386(18) 0.0434(19) 0.070(2) -0.0205(17) -0.0123(17) -0.0084(14)
O4 0.0214(14) 0.059(2) 0.0467(18) -0.0281(16) -0.0045(13) -0.0052(13)
O5 0.072(3) 0.094(3) 0.049(2) -0.032(2) -0.031(2) 0.034(3)
O6 0.050(2) 0.0431(18) 0.0427(19) -0.0070(15) -0.0195(16) 0.0062(15)
O7 0.059(2) 0.0443(19) 0.0411(19) -0.0055(15) 0.0127(17) -0.0196(17)
O8 0.100(4) 0.036(2) 0.080(3) -0.013(2) 0.044(3) -0.023(2)
O9 0.057(2) 0.0403(18) 0.048(2) -0.0046(16) -0.0184(18) 0.0069(16)
O10 0.0358(17) 0.0451(19) 0.065(2) -0.0207(17) 0.0066(16) -0.0056(14)
O11 0.0203(13) 0.0550(19) 0.0460(18) -0.0258(15) 0.0014(12) -0.0077(13)
O12 0.055(2) 0.0432(19) 0.050(2) -0.0107(16) 0.0193(17) -0.0227(16)
O13 0.070(3) 0.110(4) 0.043(2) -0.032(2) 0.028(2) -0.054(3)
O14 0.127(4) 0.0311(19) 0.099(4) -0.014(2) -0.065(4) 0.014(2)
O15 0.060(3) 0.106(4) 0.046(2) -0.005(2) -0.016(2) 0.000(3)
O16 0.079(3) 0.108(4) 0.147(5) -0.105(4) -0.036(4) 0.021(3)
N1 0.056(3) 0.105(5) 0.120(6) -0.075(5) -0.010(4) -0.012(3)
N2 0.086(5) 0.100(5) 0.082(5) 0.017(4) 0.023(4) -0.011(4)
N3 0.069(3) 0.087(4) 0.076(4) -0.050(3) -0.001(3) -0.018(3)
N4 0.127(7) 0.089(5) 0.114(6) 0.017(5) -0.062(6) -0.016(5)
C1 0.026(2) 0.055(3) 0.039(2) -0.023(2) 0.0020(17) -0.0089(18)
C2 0.026(2) 0.056(3) 0.046(3) -0.032(2) -0.0039(18) -0.0046(18)
C3 0.034(2) 0.048(3) 0.052(3) -0.025(2) -0.007(2) -0.0047(19)
C4 0.025(2) 0.059(3) 0.050(3) -0.024(2) -0.0068(19) -0.0065(19)
C5 0.081(6) 0.131(9) 0.178(12) 0.076(9) 0.005(7) -0.030(6)
C6 0.91(12) 0.78(12) 0.77(11) -0.18(10) 0.76(11) -0.32(11)
C7 0.128(14) 0.181(19) 0.86(9) 0.27(4) 0.07(3) -0.034(13)
C8 0.035(2) 0.050(3) 0.035(2) -0.008(2) -0.0171(19) 0.0007(19)
C9 0.042(2) 0.041(2) 0.034(2) -0.0075(18) -0.0124(19) 0.0031(19)
C10 0.071(4) 0.062(3) 0.038(3) -0.018(2) -0.014(3) 0.018(3)
C11 0.073(4) 0.052(3) 0.052(3) -0.017(3) -0.014(3) 0.027(3)
C12 0.048(3) 0.032(2) 0.047(3) -0.0053(19) -0.016(2) -0.0015(19)
C13 0.057(3) 0.040(2) 0.037(2) -0.013(2) -0.011(2) 0.008(2)
C14 0.051(3) 0.044(2) 0.035(2) -0.014(2) -0.006(2) 0.003(2)
C15 0.099(6) 0.098(6) 0.120(7) -0.078(6) -0.047(6) 0.022(5)
C16 0.119(13) 0.37(4) 0.28(3) 0.12(2) -0.004(16) -0.012(18)
C17 0.110(9) 0.270(19) 0.183(14) -0.157(14) -0.083(9) 0.059(10)
C18 0.050(3) 0.033(2) 0.047(3) 0.000(2) 0.013(2) -0.012(2)
C19 0.049(3) 0.031(2) 0.050(3) -0.009(2) 0.016(2) -0.0119(19)
C20 0.069(4) 0.056(3) 0.051(3) -0.020(3) 0.014(3) -0.035(3)
C21 0.073(4) 0.061(3) 0.042(3) -0.024(2) 0.016(3) -0.034(3)
C22 0.042(2) 0.042(2) 0.031(2) -0.0068(18) 0.0089(18) -0.0169(19)
C23 0.071(4) 0.060(3) 0.039(3) -0.022(2) 0.012(3) -0.033(3)
C24 0.083(4) 0.053(3) 0.034(2) -0.016(2) 0.016(3) -0.032(3)
C25 0.038(2) 0.047(3) 0.031(2) -0.0070(19) 0.0125(18) -0.017(2)
C26 0.041(2) 0.031(2) 0.047(3) -0.0001(19) -0.015(2) -0.0005(18)
C27 0.131(8) 0.073(5) 0.082(6) -0.002(4) -0.050(6) 0.003(5)
C28 0.21(2) 0.181(18) 0.37(3) -0.12(2) -0.06(2) 0.095(17)
C29 0.53(5) 0.109(11) 0.105(10) 0.032(8) -0.047(19) -0.049(19)
C30 0.0220(18) 0.047(2) 0.034(2) -0.0173(18) -0.0009(16) -0.0024(16)
C31 0.0224(19) 0.057(3) 0.043(2) -0.027(2) 0.0018(17) -0.0056(18)
C32 0.027(2) 0.053(3) 0.046(3) -0.019(2) 0.0037(18) -0.0094(19)
C33 0.031(2) 0.049(3) 0.050(3) -0.025(2) -0.0016(19) -0.0043(19)
C34 0.060(4) 0.054(3) 0.069(4) -0.033(3) -0.005(3) 0.002(3)
C35 0.093(6) 0.177(11) 0.136(9) -0.123(9) 0.005(6) -0.034(7)
C36 0.077(6) 0.219(15) 0.165(12) -0.123(12) 0.029(7) -0.023(8)

loop_
_atom_type_symbol
_atom_type_description
_atom_type_scat_dispersion_real
_atom_type_scat_dispersion_imag
_atom_type_scat_source
C C 0.0033 0.0016 'International Tables Vol C Tables 4.2.6.8 and 6.1.1.4'
H H 0.0000 0.0000 'International Tables Vol C Tables 4.2.6.8 and 6.1.1.4'
O O 0.0106 0.0060 'International Tables Vol C Tables 4.2.6.8 and 6.1.1.4'
Mn Mn 0.3368 0.7283 'International Tables Vol C Tables 4.2.6.8 and 6.1.1.4'
Cl Cl 0.1484 0.1585 'International Tables Vol C Tables 4.2.6.8 and 6.1.1.4'
N N 0.0061 0.0033 'International Tables Vol C Tables 4.2.6.8 and 6.1.1.4'

loop_
_geom_angle_atom_site_label_1
_geom_angle_atom_site_label_2
_geom_angle_atom_site_label_3
_geom_angle
_geom_angle_site_symmetry_1
_geom_angle_site_symmetry_3
O2 Mn1 O6 109.02(19) . .
O2 Mn1 O7 87.21(19) . .
O6 Mn1 O7 98.45(16) . .
O2 Mn1 O1 87.4(2) . .
O6 Mn1 O1 85.05(17) . .
O7 Mn1 O1 174.28(17) . .
O2 Mn1 O4 153.87(18) . .
O6 Mn1 O4 94.85(13) . .
O7 Mn1 O4 99.97(14) . .
O1 Mn1 O4 84.18(17) . .
O2 Mn1 O3 97.43(19) . .
O6 Mn1 O3 150.28(14) . .
O7 Mn1 O3 96.08(15) . .
O1 Mn1 O3 82.81(17) . .
O4 Mn1 O3 57.03(12) . .
O2 Mn1 C1 124.65(19) . .
O6 Mn1 C1 122.84(16) . .
O7 Mn1 C1 102.03(16) . .
O1 Mn1 C1 79.63(18) . .
O4 Mn1 C1 29.35(13) . .
O3 Mn1 C1 27.96(14) . .
O8 Mn2 O8 180.0(3) . 2_566
O8 Mn2 O5 91.2(2) . .
O8 Mn2 O5 88.8(2) 2_566 .
O8 Mn2 O5 88.8(2) . 2_566
O8 Mn2 O5 91.2(2) 2_566 2_566
O5 Mn2 O5 180.000(1) . 2_566
O8 Mn2 O4 90.07(16) . .
O8 Mn2 O4 89.93(16) 2_566 .
O5 Mn2 O4 88.16(15) . .
O5 Mn2 O4 91.84(15) 2_566 .
O8 Mn2 O4 89.93(16) . 2_566
O8 Mn2 O4 90.07(16) 2_566 2_566
O5 Mn2 O4 91.84(15) . 2_566
O5 Mn2 O4 88.16(15) 2_566 2_566
O4 Mn2 O4 180.000(1) . 2_566
O16 Mn3 O12 101.0(2) . .
O16 Mn3 O9 86.6(2) . .
O12 Mn3 O9 101.00(16) . .
O16 Mn3 O11 161.81(19) . .
O12 Mn3 O11 94.32(14) . .
O9 Mn3 O11 100.21(14) . .
O16 Mn3 O15 87.0(2) . .
O12 Mn3 O15 85.27(18) . .
O9 Mn3 O15 171.77(19) . .
O11 Mn3 O15 84.49(17) . .
O16 Mn3 O10 105.8(2) . .
O12 Mn3 O10 149.40(14) . .
O9 Mn3 O10 95.24(15) . .
O11 Mn3 O10 57.08(12) . .
O15 Mn3 O10 81.57(16) . .
O16 Mn3 C30 133.1(2) . .
O12 Mn3 C30 122.17(15) . .
O9 Mn3 C30 101.08(15) . .
O11 Mn3 C30 29.21(13) . .
O15 Mn3 C30 79.68(16) . .
O10 Mn3 C30 28.05(13) . .
O13 Mn4 O13 180.000(1) . 2_457
O13 Mn4 O14 92.8(2) . 2_457
O13 Mn4 O14 87.2(2) 2_457 2_457
O13 Mn4 O14 87.2(2) . .
O13 Mn4 O14 92.8(2) 2_457 .
O14 Mn4 O14 180.0(3) 2_457 .
O13 Mn4 O11 89.32(15) . .
O13 Mn4 O11 90.68(15) 2_457 .
O14 Mn4 O11 90.33(16) 2_457 .
O14 Mn4 O11 89.67(16) . .
O13 Mn4 O11 90.68(15) . 2_457
O13 Mn4 O11 89.32(15) 2_457 2_457
O14 Mn4 O11 89.67(16) 2_457 2_457
O14 Mn4 O11 90.33(16) . 2_457
O11 Mn4 O11 180.000(1) . 2_457
C5 O1 Mn1 133.6(7) . .
C15 O2 Mn1 142.5(6) . .
C1 O3 Mn1 88.9(3) . .
C1 O4 Mn2 136.3(3) . .
C1 O4 Mn1 91.0(3) . .
Mn2 O4 Mn1 109.78(12) . .
C8 O5 Mn2 142.8(4) . .
C8 O6 Mn1 127.5(3) . .
C18 O7 Mn1 128.5(3) . .
C18 O8 Mn2 141.9(4) . .
C26 O9 Mn3 126.8(3) 2_457 .
C30 O10 Mn3 89.1(3) . .
C30 O11 Mn4 136.9(3) . .
C30 O11 Mn3 91.9(3) . .
Mn4 O11 Mn3 108.77(12) . .
C25 O12 Mn3 129.5(3) . .
C25 O13 Mn4 141.6(4) . .
C26 O14 Mn4 143.3(4) . .
C27 O15 Mn3 132.3(6) . .
C34 O16 Mn3 146.9(5) . .
C15 N1 C16 123.6(15) . .
C15 N1 C17 124.7(10) . .
C16 N1 C17 111.0(15) . .
C5 N2 C7 145.2(14) . .
C5 N2 C6 113(2) . .
C7 N2 C6 101(2) . .
C34 N3 C36 121.2(7) . .
C34 N3 C35 119.8(7) . .
C36 N3 C35 118.9(8) . .
C27 N4 C28 124.5(14) . .
C27 N4 C29 113.9(13) . .
C28 N4 C29 120.9(14) . .
O3 C1 O4 121.8(4) . .
O3 C1 C2 121.4(4) . .
O4 C1 C2 116.7(4) . .
O3 C1 Mn1 63.1(2) . .
O4 C1 Mn1 59.6(2) . .
C2 C1 Mn1 166.0(4) . .
C4 C2 C3 119.5(4) 2_666 .
C4 C2 C1 118.4(4) 2_666 .
C3 C2 C1 121.8(4) . .
C4 C3 C2 119.9(5) . .
C4 C3 Cl1 117.3(4) . .
C2 C3 Cl1 122.6(4) . .
C2 C4 C3 120.6(4) 2_666 .
C2 C4 H4 119.7 2_666 .
C3 C4 H4 119.7 . .
O1 C5 N2 144.4(12) . .
N2 C6 H6A 109.6 . .
N2 C6 H6B 109.4 . .
H6A C6 H6B 109.5 . .
N2 C6 H6C 109.5 . .
H6A C6 H6C 109.5 . .
H6B C6 H6C 109.5 . .
N2 C7 H7A 109.7 . .
N2 C7 H7B 109.1 . .
H7A C7 H7B 109.5 . .
N2 C7 H7C 109.7 . .
H7A C7 H7C 109.5 . .
H7B C7 H7C 109.5 . .
O5 C8 O6 124.6(4) . .
O5 C8 C9 116.8(5) . .
O6 C8 C9 118.6(4) . .
C10 C9 C14 119.8(4) . .
C10 C9 C8 118.4(5) . .
C14 C9 C8 121.8(4) . .
C9 C10 C11 120.6(5) . .
C9 C10 H10 119.7 . .
C11 C10 H10 119.7 . .
C12 C11 C10 121.0(5) . .
C12 C11 H11 119.5 . .
C10 C11 H11 119.5 . .
C13 C12 C11 116.8(4) . .
C13 C12 C26 123.7(5) . 2_466
C11 C12 C26 119.4(5) . 2_466
C12 C13 C14 122.6(5) . .
C12 C13 Cl3 126.4(4) . .
C14 C13 Cl3 111.0(4) . .
C9 C14 C13 119.2(5) . .
C9 C14 Cl2 129.4(4) . .
C13 C14 Cl2 111.2(4) . .
O2 C15 N1 132.0(11) . .
O2 C15 H15 114.0 . .
N1 C15 H15 114.0 . .
N1 C16 H16A 109.6 . .
N1 C16 H16B 109.3 . .
H16A C16 H16B 109.5 . .
N1 C16 H16C 109.5 . .
H16A C16 H16C 109.5 . .
H16B C16 H16C 109.5 . .
N1 C17 H17A 109.5 . .
N1 C17 H17B 109.5 . .
H17A C17 H17B 109.5 . .
N1 C17 H17C 109.4 . .
H17A C17 H17C 109.5 . .
H17B C17 H17C 109.5 . .
O7 C18 O8 127.4(5) . .
O7 C18 C19 118.3(5) . .
O8 C18 C19 114.2(5) . .
C20 C19 C24 117.8(5) . .
C20 C19 C18 120.2(5) . .
C24 C19 C18 122.0(5) . .
C19 C20 C21 122.2(5) . .
C19 C20 H20 118.9 . .
C21 C20 H20 118.9 . .
C22 C21 C20 119.7(5) . .
C22 C21 H21 120.2 . .
C20 C21 H21 120.2 . .
C21 C22 C23 119.6(4) . .
C21 C22 C25 118.5(5) . .
C23 C22 C25 121.9(5) . .
C24 C23 C22 119.8(5) . .
C24 C23 Cl5 110.5(4) . .
C22 C23 Cl5 129.4(5) . .
C23 C24 C19 121.0(5) . .
C23 C24 Cl4 111.3(4) . .
C19 C24 Cl4 127.6(4) . .
O13 C25 O12 125.7(4) . .
O13 C25 C22 117.0(5) . .
O12 C25 C22 117.3(4) . .
O9 C26 O14 128.1(4) 2_457 .
O9 C26 C12 117.7(4) 2_457 2_466
O14 C26 C12 114.1(5) . 2_466
O15 C27 N4 128.2(12) . .
O15 C27 H27 115.9 . .
N4 C27 H27 115.8 . .
N4 C28 H28A 109.4 . .
N4 C28 H28B 109.7 . .
H28A C28 H28B 109.5 . .
N4 C28 H28C 109.2 . .
H28A C28 H28C 109.5 . .
H28B C28 H28C 109.5 . .
N4 C29 H29A 113.3 . .
N4 C29 H29B 113.8 . .
H29A C29 H29B 105.3 . .
N4 C29 H29C 113.3 . .
H29A C29 H29C 105.2 . .
H29B C29 H29C 105.1 . .
O10 C30 O11 121.1(4) . .
O10 C30 C31 121.0(4) . .
O11 C30 C31 117.6(4) . .
O10 C30 Mn3 62.8(2) . .
O11 C30 Mn3 58.9(2) . .
C31 C30 Mn3 166.8(3) . .
C33 C31 C32 118.6(4) . .
C33 C31 C30 122.9(4) . .
C32 C31 C30 118.4(4) . .
C33 C32 C31 120.6(5) 2_357 .
C33 C32 H32 119.7 2_357 .
C31 C32 H32 119.7 . .
C32 C33 C31 120.8(5) 2_357 .
C32 C33 Cl6 115.6(4) 2_357 .
C31 C33 Cl6 123.5(4) . .
O16 C34 N3 124.3(7) . .
O16 C34 H34 117.8 . .
N3 C34 H34 117.8 . .
N3 C35 H35A 109.5 . .
N3 C35 H35B 109.5 . .
H35A C35 H35B 109.5 . .
N3 C35 H35C 109.4 . .
H35A C35 H35C 109.5 . .
H35B C35 H35C 109.5 . .
N3 C36 H36A 109.4 . .
N3 C36 H36B 109.5 . .
H36A C36 H36B 109.5 . .
N3 C36 H36C 109.4 . .
H36A C36 H36C 109.5 . .
H36B C36 H36C 109.5 . .

loop_
_geom_bond_atom_site_label_1
_geom_bond_atom_site_label_2
_geom_bond_distance
_geom_bond_site_symmetry_2
Mn1 O2 2.100(4) .
Mn1 O6 2.102(3) .
Mn1 O7 2.109(3) .
Mn1 O1 2.244(4) .
Mn1 O4 2.253(3) .
Mn1 O3 2.329(3) .
Mn1 C1 2.611(4) .
Mn2 O8 2.124(4) .
Mn2 O8 2.124(4) 2_566
Mn2 O5 2.125(4) .
Mn2 O5 2.125(4) 2_566
Mn2 O4 2.191(3) .
Mn2 O4 2.191(3) 2_566
Mn3 O16 2.094(5) .
Mn3 O12 2.098(3) .
Mn3 O9 2.112(3) .
Mn3 O11 2.252(3) .
Mn3 O15 2.253(4) .
Mn3 O10 2.340(4) .
Mn3 C30 2.629(4) .
Mn4 O13 2.117(4) .
Mn4 O13 2.117(4) 2_457
Mn4 O14 2.121(4) 2_457
Mn4 O14 2.121(4) .
Mn4 O11 2.197(3) .
Mn4 O11 2.197(3) 2_457
Cl1 C3 1.820(6) .
Cl2 C14 1.699(6) .
Cl3 C13 1.772(6) .
Cl4 C24 1.778(6) .
Cl5 C23 1.639(7) .
Cl6 C33 1.815(6) .
O1 C5 1.100(10) .
O2 C15 1.208(9) .
O3 C1 1.224(6) .
O4 C1 1.280(6) .
O5 C8 1.237(6) .
O6 C8 1.251(6) .
O7 C18 1.244(7) .
O8 C18 1.245(7) .
O9 C26 1.236(6) 2_457
O10 C30 1.236(6) .
O11 C30 1.284(5) .
O12 C25 1.253(6) .
O13 C25 1.228(6) .
O14 C26 1.247(7) .
O15 C27 1.172(10) .
O16 C34 1.253(8) .
N1 C15 1.254(10) .
N1 C16 1.42(2) .
N1 C17 1.449(12) .
N2 C5 1.216(11) .
N2 C7 1.277(16) .
N2 C6 1.44(7) .
N3 C34 1.279(9) .
N3 C36 1.438(12) .
N3 C35 1.482(9) .
N4 C27 1.317(11) .
N4 C28 1.33(2) .
N4 C29 1.58(2) .
C1 C2 1.508(6) .
C2 C4 1.381(7) 2_666
C2 C3 1.404(7) .
C3 C4 1.385(6) .
C4 C2 1.381(7) 2_666
C4 H4 0.9300 .
C6 H6A 0.9600 .
C6 H6B 0.9600 .
C6 H6C 0.9600 .
C7 H7A 0.9600 .
C7 H7B 0.9600 .
C7 H7C 0.9600 .
C8 C9 1.520(6) .
C9 C10 1.359(8) .
C9 C14 1.378(7) .
C10 C11 1.403(7) .
C10 H10 0.9300 .
C11 C12 1.385(8) .
C11 H11 0.9300 .
C12 C13 1.383(7) .
C12 C26 1.504(6) 2_466
C13 C14 1.391(7) .
C15 H15 0.9300 .
C16 H16A 0.9600 .
C16 H16B 0.9600 .
C16 H16C 0.9600 .
C17 H17A 0.9600 .
C17 H17B 0.9600 .
C17 H17C 0.9600 .
C18 C19 1.517(6) .
C19 C20 1.359(8) .
C19 C24 1.408(8) .
C20 C21 1.396(7) .
C20 H20 0.9300 .
C21 C22 1.371(7) .
C21 H21 0.9300 .
C22 C23 1.396(7) .
C22 C25 1.514(6) .
C23 C24 1.378(8) .
C26 O9 1.236(6) 2_457
C26 C12 1.504(6) 2_466
C27 H27 0.9300 .
C28 H28A 0.9600 .
C28 H28B 0.9600 .
C28 H28C 0.9600 .
C29 H29A 1.0016 .
C29 H29B 1.0036 .
C29 H29C 1.0019 .
C30 C31 1.499(6) .
C31 C33 1.388(7) .
C31 C32 1.401(7) .
C32 C33 1.381(7) 2_357
C32 H32 0.9300 .
C33 C32 1.381(7) 2_357
C34 H34 0.9300 .
C35 H35A 0.9600 .
C35 H35B 0.9600 .
C35 H35C 0.9600 .
C36 H36A 0.9600 .
C36 H36B 0.9600 .
C36 H36C 0.9600 .
